data_2008767
loop_
_publ_author_name
'Kaneyoshi, Masami'
'Bond, Andrew'
'Jones, William'

_publ_section_title
;
 Sodium (nitrilotriacetato)magnesate pentahydrate
;
_journal_issue 8
_journal_name_full 'Acta Crystallographica Section C'
_journal_page_first 1260
_journal_page_last 1262
_journal_paper_doi 10.1107/S0108270199004886
_journal_volume 55
_journal_year 1999
_chemical_formula_iupac '[Mg Na (C6 H6 N1 O6) (H2 O1)3], 2H2 O'
_chemical_formula_moiety 'C6 H12 Mg N Na O9, 2H2 O1'
_chemical_formula_sum 'C6 H16 Mg N Na O11'
_chemical_formula_weight 325.50
_chemical_name_common
;
Sodium nitrilotriacetatomagnesium pentahydrate
;
_chemical_name_systematic
;
Sodium nitriloacetatomagnesate(1-) pentahydrate
;
_space_group_IT_number 61
_symmetry_cell_setting orthorhombic
_symmetry_space_group_name_Hall '-P 2ac 2ab'
_symmetry_space_group_name_H-M 'P b c a'
_cell_angle_alpha 90.00
_cell_angle_beta 90.00
_cell_angle_gamma 90.00
_cell_formula_units_Z 8
_cell_length_a 14.623(7)
_cell_length_b 9.729(5)
_cell_length_c 19.228(10)
_cell_measurement_reflns_used 25
_cell_measurement_temperature 180(2)
_cell_measurement_theta_max 49.6
_cell_measurement_theta_min 32.2
_cell_volume 2736(2)
_computing_cell_refinement DIF4
_computing_data_collection 'DIF4 (Stoe & Cie, 1992a)'
_computing_data_reduction 'REDU4 (Stoe & Cie, 1992b)'
_computing_molecular_graphics 'XP in SHELXTL/PC (Sheldrick, 1994) and CAMERON (Pearce et al., 1993)'
_computing_publication_material SHELXL97
_computing_structure_refinement 'SHELXL97 (Sheldrick, 1997a)'
_computing_structure_solution 'SHELXS97 (Sheldrick, 1997b)'
_diffrn_ambient_temperature 180(2)
_diffrn_measured_fraction_theta_max 1.000
_diffrn_measurement_device_type 'Stoe Stadi-4 four-circle'
_diffrn_measurement_method \w-\q
_diffrn_radiation_monochromator graphite
_diffrn_radiation_source 'fine-focus sealed tube'
_diffrn_radiation_type 'Cu K\a'
_diffrn_radiation_wavelength 1.54178
_diffrn_reflns_av_R_equivalents 0.041
_diffrn_reflns_av_sigmaI/netI 0.0447
_diffrn_reflns_limit_h_max 15
_diffrn_reflns_limit_h_min -15
_diffrn_reflns_limit_k_max 10
_diffrn_reflns_limit_k_min -10
_diffrn_reflns_limit_l_max 20
_diffrn_reflns_limit_l_min -20
_diffrn_reflns_number 3421
_diffrn_reflns_theta_max 54.92
_diffrn_reflns_theta_min 4.60
_diffrn_standards_decay_% 0
_diffrn_standards_interval_count 100
_diffrn_standards_number 3
_exptl_absorpt_coefficient_mu 1.994
_exptl_absorpt_correction_T_max 0.798
_exptl_absorpt_correction_T_min 0.522
_exptl_absorpt_correction_type '\y scan'
_exptl_absorpt_process_details '(North et al., 1968)'
_exptl_crystal_colour colourless
_exptl_crystal_density_diffrn 1.581
_exptl_crystal_density_method 'not measured'
_exptl_crystal_description plate
_exptl_crystal_F_000 1360
_exptl_crystal_size_max 0.60
_exptl_crystal_size_mid 0.25
_exptl_crystal_size_min 0.10
_refine_diff_density_max 0.194
_refine_diff_density_min -0.183
_refine_ls_extinction_coef 0.00120(10)
_refine_ls_extinction_method 'SHELXL97 (Sheldrick, 1997a)'
_refine_ls_goodness_of_fit_ref 1.062
_refine_ls_hydrogen_treatment mixed
_refine_ls_matrix_type full
_refine_ls_number_parameters 212
_refine_ls_number_reflns 1718
_refine_ls_number_restraints 0
_refine_ls_restrained_S_all 1.062
_refine_ls_R_factor_all 0.039
_refine_ls_R_factor_gt 0.030
_refine_ls_shift/su_max 0.012
_refine_ls_shift/su_mean 0.002
_refine_ls_structure_factor_coef Fsqd
_refine_ls_weighting_details 'calc w = 1/[\s^2^(Fo^2^)+(0.0376P)^2^+0.7644P] where P = (Fo^2^+2Fc^2^)/3'
_refine_ls_weighting_scheme calc
_refine_ls_wR_factor_ref 0.077
_reflns_number_gt 1435
_reflns_number_total 1718
_reflns_threshold_expression I>2\s(I)
_cod_data_source_file cf1309.cif
_cod_data_source_block I
_cod_original_cell_volume 2735(2)
_cod_database_code 2008767

loop_
_symmetry_equiv_pos_as_xyz
'x, y, z'
'-x+1/2, -y, z+1/2'
'-x, y+1/2, -z+1/2'
'x+1/2, -y+1/2, -z'
'-x, -y, -z'
'x-1/2, y, -z-1/2'
'x, -y-1/2, z-1/2'
'-x-1/2, y-1/2, z'

loop_
_atom_site_label
_atom_site_fract_x
_atom_site_fract_y
_atom_site_fract_z
_atom_site_U_iso_or_equiv
_atom_site_adp_type
_atom_site_calc_flag
_atom_site_refinement_flags
_atom_site_occupancy
_atom_site_disorder_assembly
_atom_site_disorder_group
_atom_site_type_symbol
Mg1 0.94879(4) 0.19269(7) 0.70377(4) 0.0130(2) Uani d . 1 . . Mg
Na1 1.03866(5) 0.32193(8) 0.84966(5) 0.0181(3) Uani d . 1 . . Na
O4 0.67488(9) 0.26119(17) 0.71758(9) 0.0245(4) Uani d . 1 . . O
O3 0.81741(9) 0.19468(16) 0.73975(8) 0.0205(4) Uani d . 1 . . O
O2 0.91043(9) 0.05359(15) 0.62717(8) 0.0174(4) Uani d . 1 . . O
O1 0.85578(11) 0.02767(16) 0.51999(8) 0.0233(4) Uani d . 1 . . O
O5 1.01064(9) 0.60671(15) 0.70516(8) 0.0156(4) Uani d . 1 . . O
O6 0.98567(9) 0.38994(15) 0.73753(8) 0.0169(4) Uani d . 1 . . O
O8 0.89130(11) 0.40959(18) 0.88253(10) 0.0255(4) Uani d . 1 . . O
H8A 0.8809(19) 0.416(3) 0.9287(19) 0.050 Uiso d . 1 . . H
H8B 0.841(2) 0.399(3) 0.8637(18) 0.050 Uiso d . 1 . . H
O7 1.08057(10) 0.17574(18) 0.66599(9) 0.0221(4) Uani d . 1 . . O
H7A 1.0928(19) 0.095(3) 0.6485(18) 0.050 Uiso d . 1 . . H
H7B 1.117(2) 0.192(3) 0.6992(17) 0.050 Uiso d . 1 . . H
O9 1.08474(13) 0.2624(2) 0.96174(10) 0.0330(5) Uani d . 1 . . O
H9A 1.113(2) 0.202(3) 0.9844(18) 0.050 Uiso d . 1 . . H
H9B 1.107(2) 0.339(3) 0.9759(18) 0.050 Uiso d . 1 . . H
O11 0.78914(12) -0.0303(2) 0.82732(10) 0.0279(5) Uani d . 1 . . O
H11A 0.796(2) 0.053(3) 0.8052(18) 0.050 Uiso d . 1 . . H
H11B 0.814(2) -0.081(3) 0.805(2) 0.050 Uiso d . 1 . . H
O10 1.17149(12) 0.04721(19) 1.02929(11) 0.0340(5) Uani d . 1 . . O
H10A 1.1790(18) 0.041(3) 1.0775(19) 0.050 Uiso d . 1 . . H
H10B 1.223(2) 0.045(3) 1.0159(18) 0.050 Uiso d . 1 . . H
N1 0.88616(11) 0.33105(18) 0.62436(9) 0.0124(4) Uani d . 1 . . N
C3 0.79358(14) 0.3622(2) 0.65095(13) 0.0192(6) Uani d . 1 . . C
H3A 0.7502 0.3615 0.6114 0.023 Uiso calc R 1 . . H
H3B 0.7938 0.4562 0.6707 0.023 Uiso calc R 1 . . H
C4 0.75913(14) 0.2633(2) 0.70605(12) 0.0162(5) Uani d . 1 . . C
C1 0.88372(15) 0.2549(2) 0.55874(12) 0.0190(5) Uani d . 1 . . C
H1A 0.9380 0.2796 0.5307 0.023 Uiso calc R 1 . . H
H1B 0.8286 0.2823 0.5322 0.023 Uiso calc R 1 . . H
C2 0.88231(13) 0.1009(2) 0.56977(12) 0.0161(6) Uani d . 1 . . C
C5 0.94377(13) 0.4560(2) 0.62235(12) 0.0153(5) Uani d . 1 . . C
H5A 0.9068 0.5351 0.6062 0.018 Uiso calc R 1 . . H
H5B 0.9946 0.4425 0.5891 0.018 Uiso calc R 1 . . H
C6 0.98225(13) 0.4865(2) 0.69423(12) 0.0132(5) Uani d . 1 . . C

loop_
_atom_site_aniso_label
_atom_site_aniso_U_11
_atom_site_aniso_U_22
_atom_site_aniso_U_33
_atom_site_aniso_U_12
_atom_site_aniso_U_13
_atom_site_aniso_U_23
Mg1 0.0129(4) 0.0154(4) 0.0105(5) 0.0005(3) -0.0017(3) 0.0003(3)
Na1 0.0206(4) 0.0189(5) 0.0149(5) 0.0005(4) -0.0024(3) -0.0002(4)
O4 0.0110(8) 0.0364(10) 0.0260(11) 0.0027(7) 0.0024(6) 0.0078(8)
O3 0.0157(8) 0.0292(9) 0.0165(10) 0.0027(7) 0.0006(7) 0.0080(7)
O2 0.0215(8) 0.0160(8) 0.0148(10) -0.0005(6) -0.0058(7) 0.0023(7)
O1 0.0354(9) 0.0196(9) 0.0149(10) -0.0019(7) -0.0083(7) -0.0047(7)
O5 0.0165(7) 0.0152(9) 0.0151(10) -0.0025(6) -0.0017(6) -0.0015(7)
O6 0.0191(8) 0.0171(9) 0.0145(10) 0.0000(6) -0.0045(6) 0.0007(7)
O8 0.0208(8) 0.0378(11) 0.0179(10) -0.0014(7) -0.0011(8) 0.0009(9)
O7 0.0174(8) 0.0289(11) 0.0201(10) -0.0012(7) -0.0006(7) -0.0060(8)
O9 0.0511(11) 0.0235(11) 0.0245(12) -0.0037(9) -0.0149(8) 0.0018(9)
O11 0.0305(9) 0.0279(12) 0.0254(11) -0.0024(8) 0.0072(8) 0.0005(8)
O10 0.0307(10) 0.0443(12) 0.0269(11) 0.0040(9) -0.0041(9) 0.0036(9)
N1 0.0131(8) 0.0143(10) 0.0097(11) -0.0019(7) -0.0003(7) -0.0003(8)
C3 0.0143(10) 0.0217(13) 0.0216(15) 0.0035(10) -0.0003(9) 0.0055(11)
C4 0.0161(13) 0.0189(13) 0.0137(13) 0.0013(10) -0.0033(10) -0.0029(10)
C1 0.0258(12) 0.0213(13) 0.0101(13) -0.0029(10) -0.0033(10) 0.0004(10)
C2 0.0125(10) 0.0208(14) 0.0151(16) -0.0011(9) 0.0021(10) 0.0005(11)
C5 0.0193(11) 0.0148(12) 0.0119(14) -0.0028(9) -0.0021(9) 0.0004(10)
C6 0.0090(10) 0.0172(14) 0.0132(13) 0.0026(10) 0.0015(9) 0.0000(11)

loop_
_atom_type_symbol
_atom_type_description
_atom_type_scat_dispersion_real
_atom_type_scat_dispersion_imag
_atom_type_scat_source
C C 0.0181 0.0091 'International Tables Vol C Tables 4.2.6.8 and 6.1.1.4'
H H 0.0000 0.0000 'International Tables Vol C Tables 4.2.6.8 and 6.1.1.4'
N N 0.0311 0.0180 'International Tables Vol C Tables 4.2.6.8 and 6.1.1.4'
O O 0.0492 0.0322 'International Tables Vol C Tables 4.2.6.8 and 6.1.1.4'
Na Na 0.1353 0.1239 'International Tables Vol C Tables 4.2.6.8 and 6.1.1.4'
Mg Mg 0.1719 0.1771 'International Tables Vol C Tables 4.2.6.8 and 6.1.1.4'

loop_
_geom_angle_atom_site_label_1
_geom_angle_atom_site_label_2
_geom_angle_atom_site_label_3
_geom_angle_site_symmetry_1
_geom_angle_site_symmetry_3
_geom_angle
_geom_angle_publ_flag
O5 Mg1 O3 3_746 . 89.23(7) no
O5 Mg1 O7 3_746 . 89.87(7) no
O3 Mg1 O7 . . 175.88(8) no
O5 Mg1 O2 3_746 . 114.97(7) no
O3 Mg1 O2 . . 89.56(7) no
O7 Mg1 O2 . . 87.17(7) no
O5 Mg1 O6 3_746 . 92.00(7) no
O3 Mg1 O6 . . 97.38(7) no
O7 Mg1 O6 . . 86.68(7) no
O2 Mg1 O6 . . 152.29(7) no
O5 Mg1 N1 3_746 . 163.50(7) no
O3 Mg1 N1 . . 80.79(7) no
O7 Mg1 N1 . . 100.97(7) no
O2 Mg1 N1 . . 78.29(7) no
O6 Mg1 N1 . . 76.43(7) no
O5 Mg1 C4 3_746 . 111.69(7) no
O3 Mg1 C4 . . 22.99(7) no
O7 Mg1 C4 . . 158.41(7) no
O2 Mg1 C4 . . 84.57(6) no
O6 Mg1 C4 . . 91.42(6) no
N1 Mg1 C4 . . 57.81(6) no
O5 Mg1 Na1 3_746 . 46.85(5) no
O3 Mg1 Na1 . . 94.71(6) no
O7 Mg1 Na1 . . 87.61(6) no
O2 Mg1 Na1 . . 161.10(5) no
O6 Mg1 Na1 . . 45.15(5) no
N1 Mg1 Na1 . . 120.56(6) no
C4 Mg1 Na1 . . 106.15(5) no
O5 Mg1 Na1 3_746 3_746 79.97(5) no
O3 Mg1 Na1 . 3_746 98.50(5) no
O7 Mg1 Na1 . 3_746 77.38(6) no
O2 Mg1 Na1 . 3_746 36.24(4) no
O6 Mg1 Na1 . 3_746 162.08(5) no
N1 Mg1 Na1 . 3_746 114.35(6) no
C4 Mg1 Na1 . 3_746 106.42(5) no
Na1 Mg1 Na1 . 3_746 124.87(3) no
O9 Na1 O6 . . 177.11(7) no
O9 Na1 O8 . . 95.98(8) no
O6 Na1 O8 . . 81.25(6) no
O9 Na1 O2 . 3_756 88.41(7) no
O6 Na1 O2 . 3_756 90.46(6) no
O8 Na1 O2 . 3_756 84.07(6) no
O9 Na1 O4 . 6_657 101.13(7) no
O6 Na1 O4 . 6_657 81.60(7) no
O8 Na1 O4 . 6_657 162.74(7) no
O2 Na1 O4 3_756 6_657 94.12(6) no
O9 Na1 O5 . 3_746 105.67(7) no
O6 Na1 O5 . 3_746 75.69(6) no
O8 Na1 O5 . 3_746 98.77(6) no
O2 Na1 O5 3_756 3_746 165.16(7) no
O4 Na1 O5 6_657 3_746 78.82(6) no
O9 Na1 Mg1 . . 142.74(6) no
O6 Na1 Mg1 . . 38.56(4) no
O8 Na1 Mg1 . . 90.10(6) no
O2 Na1 Mg1 3_756 . 128.83(5) no
O4 Na1 Mg1 6_657 . 77.63(5) no
O5 Na1 Mg1 3_746 . 37.13(4) no
O9 Na1 Mg1 . 3_756 118.52(6) no
O6 Na1 Mg1 . 3_756 60.13(4) no
O8 Na1 Mg1 . 3_756 76.99(5) no
O2 Na1 Mg1 3_756 3_756 30.56(4) no
O4 Na1 Mg1 6_657 3_756 92.73(5) no
O5 Na1 Mg1 3_746 3_756 135.80(5) no
Mg1 Na1 Mg1 . 3_756 98.68(3) no
C4 O4 Na1 . 6_557 134.70(15) no
C4 O3 Mg1 . . 117.81(14) no
C2 O2 Mg1 . . 118.01(14) no
C2 O2 Na1 . 3_746 126.93(14) no
Mg1 O2 Na1 . 3_746 113.20(7) no
C6 O5 Mg1 . 3_756 128.57(14) no
C6 O5 Na1 . 3_756 128.66(13) no
Mg1 O5 Na1 3_756 3_756 96.02(7) no
C6 O6 Mg1 . . 117.96(14) no
C6 O6 Na1 . . 145.06(14) no
Mg1 O6 Na1 . . 96.29(7) no
C1 N1 C3 . . 112.30(16) no
C1 N1 C5 . . 114.04(17) no
C3 N1 C5 . . 111.21(17) no
C1 N1 Mg1 . . 107.12(13) no
C3 N1 Mg1 . . 105.24(13) no
C5 N1 Mg1 . . 106.26(12) no
N1 C3 C4 . . 114.54(17) no
O4 C4 O3 . . 124.4(2) no
O4 C4 C3 . . 117.44(19) no
O3 C4 C3 . . 118.04(18) no
O4 C4 Mg1 . . 162.52(17) no
O3 C4 Mg1 . . 39.20(9) no
C3 C4 Mg1 . . 79.61(11) no
N1 C1 C2 . . 112.38(19) no
O1 C2 O2 . . 124.0(2) no
O1 C2 C1 . . 117.4(2) no
O2 C2 C1 . . 118.6(2) no
N1 C5 C6 . . 110.28(18) no
O6 C6 O5 . . 124.8(2) no
O6 C6 C5 . . 118.13(19) no
O5 C6 C5 . . 117.03(19) no

loop_
_geom_bond_atom_site_label_1
_geom_bond_atom_site_label_2
_geom_bond_site_symmetry_2
_geom_bond_distance
_geom_bond_publ_flag
Mg1 O5 3_746 2.0292(18) yes
Mg1 O3 . 2.0420(17) yes
Mg1 O7 . 2.0660(19) yes
Mg1 O2 . 2.0773(18) yes
Mg1 O6 . 2.0964(18) yes
Mg1 N1 . 2.232(2) yes
Mg1 C4 . 2.857(3) no
Mg1 Na1 . 3.3432(16) no
Mg1 Na1 3_746 3.755(2) no
Na1 O9 . 2.331(2) yes
Na1 O6 . 2.385(2) yes
Na1 O8 . 2.402(2) yes
Na1 O2 3_756 2.415(2) yes
Na1 O4 6_657 2.4471(19) yes
Na1 O5 3_746 2.4526(19) yes
Na1 Mg1 3_756 3.755(2) no
O4 C4 . 1.252(2) no
O4 Na1 6_557 2.4471(19) no
O3 C4 . 1.262(3) no
O2 C2 . 1.265(3) no
O2 Na1 3_746 2.415(2) no
O1 C2 . 1.255(3) no
O5 C6 . 1.259(3) no
O5 Mg1 3_756 2.0292(18) no
O5 Na1 3_756 2.4526(19) no
O6 C6 . 1.256(3) no
N1 C1 . 1.464(3) no
N1 C3 . 1.479(3) no
N1 C5 . 1.480(3) no
C3 C4 . 1.517(3) no
C1 C2 . 1.513(3) no
C5 C6 . 1.521(3) no

loop_
_geom_hbond_atom_site_label_D
_geom_hbond_atom_site_label_H
_geom_hbond_atom_site_label_A
_geom_hbond_site_symmetry_A
_geom_hbond_distance_DH
_geom_hbond_distance_HA
_geom_hbond_distance_DA
_geom_hbond_angle_DHA
_geom_hbond_publ_flag
O7 H7B O4 6_657 0.84(3) 1.93(3) 2.758(3) 165(3) yes
O7 H7A O8 3_746 0.88(3) 1.91(3) 2.783(3) 173(3) yes
O8 H8B O11 8_765 0.83(3) 2.14(3) 2.904(3) 153(3) yes
O8 H8A O1 7_566 0.90(4) 1.88(4) 2.762(3) 167(3) yes
O9 H9B O1 3_756 0.86(3) 1.91(3) 2.746(3) 162(3) yes
O10 H10B O1 6_657 0.80(3) 2.07(3) 2.863(3) 177(3) yes
O10 H10A O11 5_757 0.93(4) 1.89(4) 2.821(3) 172(2) yes
O9 H9A O10 . 0.84(3) 1.94(3) 2.771(3) 173(3) yes
O11 H11A O3 . 0.92(3) 1.90(3) 2.792(3) 165(3) yes
